data_2204182
loop_
_publ_author_name
'Qu, Yang'
'Liu, Zhao-Di'
'Zhu, Hai-Liang'
'Tan, Min-Yu'

_publ_section_title
;
 Hexaaquanickel(II) bis(<i>p</i>-nitrobenzoate) dihydrate
;
_journal_issue 9
_journal_name_full 'Acta Crystallographica Section E'
_journal_page_first m1306
_journal_page_last m1307
_journal_paper_doi 10.1107/S1600536804017519
_journal_volume 60
_journal_year 2004
_chemical_formula_iupac '[Ni (H2 O)6] (C7 H4 N1 O4)2, 2H2 O1'
_chemical_formula_moiety 'H12 Ni O6 2+, 2C7 H4 N O4 -, 2H2 O'
_chemical_formula_sum 'C14 H24 N2 Ni O16'
_chemical_formula_weight 535.06
_chemical_melting_point 433
_chemical_name_systematic
;
Hexaaquanickel(II) bis(p-nitrobenzoate) dihydrate
;
_space_group_IT_number 15
_symmetry_cell_setting monoclinic
_symmetry_space_group_name_Hall '-C 2yc'
_symmetry_space_group_name_H-M 'C 1 2/c 1'
_atom_sites_solution_hydrogens geom
_atom_sites_solution_primary direct
_atom_sites_solution_secondary difmap
_audit_creation_method SHELXL-97
_cell_angle_alpha 90.00
_cell_angle_beta 112.85(3)
_cell_angle_gamma 90.00
_cell_formula_units_Z 4
_cell_length_a 29.030(6)
_cell_length_b 7.0550(14)
_cell_length_c 11.916(2)
_cell_measurement_reflns_used 60
_cell_measurement_temperature 293(2)
_cell_measurement_theta_max 24.42
_cell_measurement_theta_min 2.45
_cell_volume 2249.0(9)
_computing_cell_refinement SMART
_computing_data_collection 'SMART (Siemens, 1996)'
_computing_data_reduction 'SAINT (Siemens, 1996)'
_computing_molecular_graphics 'SHELXTL (Sheldrick, 1997b)'
_computing_publication_material SHELXTL
_computing_structure_refinement 'SHELXL97 (Sheldrick, 1997a)'
_computing_structure_solution 'SHELXS97 (Sheldrick, 1997a)'
_diffrn_ambient_temperature 293(2)
_diffrn_measured_fraction_theta_full 0.998
_diffrn_measured_fraction_theta_max 0.998
_diffrn_measurement_device_type 'Siemens SMART'
_diffrn_measurement_method '\f and \w'
_diffrn_radiation_monochromator graphite
_diffrn_radiation_source 'fine-focus sealed tube'
_diffrn_radiation_type MoK\a
_diffrn_radiation_wavelength 0.71073
_diffrn_reflns_av_R_equivalents 0.0213
_diffrn_reflns_av_sigmaI/netI 0.0231
_diffrn_reflns_limit_h_max 25
_diffrn_reflns_limit_h_min -34
_diffrn_reflns_limit_k_max 5
_diffrn_reflns_limit_k_min -8
_diffrn_reflns_limit_l_max 14
_diffrn_reflns_limit_l_min -13
_diffrn_reflns_number 4473
_diffrn_reflns_theta_full 25.03
_diffrn_reflns_theta_max 25.03
_diffrn_reflns_theta_min 1.52
_diffrn_standards_decay_% 0
_diffrn_standards_interval_count 0
_diffrn_standards_interval_time 0
_diffrn_standards_number 0
_exptl_absorpt_coefficient_mu 0.944
_exptl_absorpt_correction_T_max 0.782
_exptl_absorpt_correction_T_min 0.744
_exptl_absorpt_correction_type multi-scan
_exptl_absorpt_process_details '(SADABS; Sheldrick, 1996)'
_exptl_crystal_colour 'light blue'
_exptl_crystal_density_diffrn 1.580
_exptl_crystal_density_method 'not measured'
_exptl_crystal_description block
_exptl_crystal_F_000 1112
_exptl_crystal_size_max 0.42
_exptl_crystal_size_mid 0.27
_exptl_crystal_size_min 0.26
_refine_diff_density_max 0.541
_refine_diff_density_min -0.459
_refine_ls_extinction_method none
_refine_ls_goodness_of_fit_ref 1.083
_refine_ls_hydrogen_treatment constr
_refine_ls_matrix_type full
_refine_ls_number_parameters 150
_refine_ls_number_reflns 1986
_refine_ls_number_restraints 0
_refine_ls_restrained_S_all 1.083
_refine_ls_R_factor_all 0.0558
_refine_ls_R_factor_gt 0.0527
_refine_ls_shift/su_max 0.000
_refine_ls_shift/su_mean 0.000
_refine_ls_structure_factor_coef Fsqd
_refine_ls_weighting_details 'calc w = 1/[\s^2^(Fo^2^)+(0.1011P)^2^+4.0152P] where P = (Fo^2^+2Fc^2^)/3'
_refine_ls_weighting_scheme calc
_refine_ls_wR_factor_gt 0.1560
_refine_ls_wR_factor_ref 0.1598
_reflns_number_gt 1818
_reflns_number_total 1986
_reflns_threshold_expression I>2\s(I)
_cod_data_source_file hg6066.cif
_cod_data_source_block I
_cod_original_cell_volume 2249.0(8)
_cod_original_sg_symbol_H-M 'C 2/c'
_cod_database_code 2204182
_cod_database_fobs_code 2204182

loop_
_symmetry_equiv_pos_as_xyz
'x, y, z'
'-x, y, -z+1/2'
'x+1/2, y+1/2, z'
'-x+1/2, y+1/2, -z+1/2'
'-x, -y, -z'
'x, -y, z-1/2'
'-x+1/2, -y+1/2, -z'
'x+1/2, -y+1/2, z-1/2'

loop_
_atom_site_label
_atom_site_fract_x
_atom_site_fract_y
_atom_site_fract_z
_atom_site_U_iso_or_equiv
_atom_site_adp_type
_atom_site_calc_flag
_atom_site_refinement_flags
_atom_site_occupancy
_atom_site_type_symbol
Ni1 0.0000 0.02951(9) 0.2500 0.0362(3) Uani d S 1 Ni
N1 0.32598(12) 0.6403(5) 0.9123(3) 0.0516(8) Uani d . 1 N
O1 0.13392(13) 0.6545(7) 0.4125(3) 0.0951(14) Uani d . 1 O
O2 0.09600(10) 0.6403(6) 0.5404(3) 0.0730(10) Uani d . 1 O
O3 0.36321(11) 0.6421(7) 0.8916(3) 0.0881(12) Uani d . 1 O
O4 0.32782(14) 0.6452(10) 1.0143(3) 0.1172(19) Uani d . 1 O
O5 -0.01378(9) -0.1893(4) 0.1170(2) 0.0463(6) Uani d . 1 O
H5A 0.0098 -0.2290 0.0977 0.080 Uiso d R 1 H
H5B -0.0429 -0.2367 0.0835 0.080 Uiso d R 1 H
O6 0.07419(12) 0.0217(5) 0.2586(3) 0.0681(9) Uani d . 1 O
H6B 0.0819 -0.0556 0.2141 0.080 Uiso d R 1 H
H6C 0.0962 0.0956 0.3065 0.080 Uiso d R 1 H
O7 0.02114(13) 0.2325(5) 0.3896(3) 0.0713(9) Uani d . 1 O
H7B 0.0503 0.2293 0.4456 0.080 Uiso d R 1 H
H7C 0.0006 0.3181 0.3901 0.080 Uiso d R 1 H
O8 0.06118(11) 0.5394(4) 0.2008(3) 0.0599(8) Uani d . 1 O
H8A 0.0680 0.5558 0.1383 0.080 Uiso d R 1 H
H8B 0.0668 0.6274 0.2532 0.080 Uiso d R 1 H
C1 0.13388(15) 0.6396(6) 0.5165(4) 0.0507(10) Uani d . 1 C
C2 0.18449(13) 0.6362(5) 0.6223(3) 0.0391(8) Uani d . 1 C
C3 0.22744(17) 0.6343(11) 0.6016(4) 0.088(2) Uani d . 1 C
H3A 0.2252 0.6313 0.5191 0.080 Uiso d R 1 H
C4 0.27409(15) 0.6374(10) 0.6952(4) 0.0787(18) Uani d . 1 C
H4A 0.3039 0.6403 0.6787 0.080 Uiso d R 1 H
C5 0.27698(13) 0.6377(5) 0.8107(3) 0.0403(8) Uani d . 1 C
C6 0.23512(17) 0.6380(11) 0.8345(4) 0.0856(19) Uani d . 1 C
H6A 0.2377 0.6419 0.9173 0.080 Uiso d R 1 H
C7 0.18860(15) 0.6375(9) 0.7394(4) 0.0724(15) Uani d . 1 C
H7A 0.1589 0.6365 0.7564 0.080 Uiso d R 1 H

loop_
_atom_site_aniso_label
_atom_site_aniso_U_11
_atom_site_aniso_U_22
_atom_site_aniso_U_33
_atom_site_aniso_U_12
_atom_site_aniso_U_13
_atom_site_aniso_U_23
Ni1 0.0294(4) 0.0453(4) 0.0314(4) 0.000 0.0089(3) 0.000
N1 0.0399(18) 0.056(2) 0.050(2) 0.0037(14) 0.0075(15) 0.0023(15)
O1 0.057(2) 0.173(4) 0.0427(18) -0.007(2) 0.0060(15) -0.009(2)
O2 0.0350(15) 0.113(3) 0.0610(19) 0.0018(16) 0.0083(13) 0.0342(18)
O3 0.0352(16) 0.148(4) 0.074(2) 0.0000(19) 0.0133(15) -0.019(2)
O4 0.056(2) 0.238(6) 0.042(2) 0.010(3) 0.0013(16) 0.019(3)
O5 0.0374(13) 0.0564(15) 0.0426(14) -0.0060(11) 0.0128(11) -0.0114(11)
O6 0.0480(18) 0.086(2) 0.070(2) -0.0077(15) 0.0220(16) -0.0153(16)
O7 0.070(2) 0.072(2) 0.0609(19) 0.0039(17) 0.0141(16) -0.0131(16)
O8 0.0428(16) 0.077(2) 0.0542(18) 0.0015(13) 0.0120(13) -0.0139(14)
C1 0.044(2) 0.054(2) 0.043(2) -0.0024(17) 0.0048(17) 0.0051(17)
C2 0.0367(18) 0.0373(18) 0.0389(18) -0.0010(14) 0.0096(15) 0.0011(14)
C3 0.045(2) 0.182(6) 0.037(2) -0.008(3) 0.0157(19) -0.025(3)
C4 0.032(2) 0.155(6) 0.050(3) -0.006(3) 0.0176(18) -0.028(3)
C5 0.0336(17) 0.0410(19) 0.0407(18) 0.0022(14) 0.0082(15) 0.0026(14)
C6 0.042(2) 0.179(6) 0.033(2) -0.001(3) 0.0128(18) 0.021(3)
C7 0.032(2) 0.139(5) 0.043(2) 0.002(2) 0.0124(17) 0.017(3)

loop_
_atom_type_symbol
_atom_type_description
_atom_type_scat_dispersion_real
_atom_type_scat_dispersion_imag
_atom_type_scat_source
C C 0.0033 0.0016 'International Tables Vol C Tables 4.2.6.8 and 6.1.1.4'
H H 0.0000 0.0000 'International Tables Vol C Tables 4.2.6.8 and 6.1.1.4'
N N 0.0061 0.0033 'International Tables Vol C Tables 4.2.6.8 and 6.1.1.4'
O O 0.0106 0.0060 'International Tables Vol C Tables 4.2.6.8 and 6.1.1.4'
Ni Ni 0.3393 1.1124 'International Tables Vol C Tables 4.2.6.8 and 6.1.1.4'

loop_
_geom_angle_atom_site_label_1
_geom_angle_atom_site_label_2
_geom_angle_atom_site_label_3
_geom_angle_site_symmetry_1
_geom_angle_site_symmetry_3
_geom_angle
O7 Ni1 O7 . 2 93.9(2)
O7 Ni1 O6 . 2 92.01(14)
O7 Ni1 O6 2 2 90.02(13)
O7 Ni1 O6 . . 90.02(13)
O7 Ni1 O6 2 . 92.01(14)
O6 Ni1 O6 2 . 177.03(18)
O7 Ni1 O5 . . 173.96(11)
O7 Ni1 O5 2 . 89.54(13)
O6 Ni1 O5 2 . 92.95(12)
O6 Ni1 O5 . . 84.90(12)
O7 Ni1 O5 . 2 89.54(13)
O7 Ni1 O5 2 2 173.96(11)
O6 Ni1 O5 2 2 84.90(12)
O6 Ni1 O5 . 2 92.95(12)
O5 Ni1 O5 . 2 87.46(14)
O4 N1 O3 . . 121.4(4)
O4 N1 C5 . . 119.0(3)
O3 N1 C5 . . 119.6(3)
Ni1 O5 H5A . . 120.1
Ni1 O5 H5B . . 119.9
H5A O5 H5B . . 120.0
Ni1 O6 H6B . . 119.8
Ni1 O6 H6C . . 120.2
H6B O6 H6C . . 120.0
Ni1 O7 H7B . . 120.0
Ni1 O7 H7C . . 120.0
H7B O7 H7C . . 120.0
H8A O8 H8B . . 120.0
O2 C1 O1 . . 125.0(4)
O2 C1 C2 . . 117.9(4)
O1 C1 C2 . . 117.0(4)
C7 C2 C3 . . 117.8(4)
C7 C2 C1 . . 121.7(3)
C3 C2 C1 . . 120.5(4)
C2 C3 C4 . . 122.3(4)
C2 C3 H3A . . 118.8
C4 C3 H3A . . 118.9
C5 C4 C3 . . 118.6(4)
C5 C4 H4A . . 120.4
C3 C4 H4A . . 121.0
C4 C5 C6 . . 120.7(4)
C4 C5 N1 . . 120.0(3)
C6 C5 N1 . . 119.3(3)
C5 C6 C7 . . 119.9(4)
C5 C6 H6A . . 119.8
C7 C6 H6A . . 120.2
C2 C7 C6 . . 120.7(4)
C2 C7 H7A . . 119.4
C6 C7 H7A . . 119.9

loop_
_geom_bond_atom_site_label_1
_geom_bond_atom_site_label_2
_geom_bond_site_symmetry_2
_geom_bond_distance
Ni1 O7 . 2.098(3)
Ni1 O7 2 2.098(3)
Ni1 O6 2 2.117(3)
Ni1 O6 . 2.117(3)
Ni1 O5 . 2.136(2)
Ni1 O5 2 2.136(2)
N1 O4 . 1.196(5)
N1 O3 . 1.198(5)
N1 C5 . 1.467(5)
O1 C1 . 1.245(5)
O2 C1 . 1.238(5)
O5 H5A . 0.8502
O5 H5B . 0.8499
O6 H6B . 0.8501
O6 H6C . 0.8500
O7 H7B . 0.8501
O7 H7C . 0.8500
O8 H8A . 0.8499
O8 H8B . 0.8500
C1 C2 . 1.520(5)
C2 C7 . 1.353(6)
C2 C3 . 1.362(6)
C3 C4 . 1.380(6)
C3 H3A . 0.9600
C4 C5 . 1.346(6)
C4 H4A . 0.9599
C5 C6 . 1.351(6)
C6 C7 . 1.385(6)
C6 H6A . 0.9599
C7 H7A . 0.9601

loop_
_geom_hbond_atom_site_label_D
_geom_hbond_atom_site_label_H
_geom_hbond_atom_site_label_A
_geom_hbond_site_symmetry_A
_geom_hbond_distance_DH
_geom_hbond_distance_HA
_geom_hbond_distance_DA
_geom_hbond_angle_DHA
O5 H5A O8 1_545 0.85 2.23 2.777(4) 122
O5 H5A O7 6 0.85 2.62 3.255(5) 132
O5 H5B O2 2_545 0.85 1.88 2.680(4) 156
O6 H6B O3 7_556 0.85 2.46 3.221(5) 149
O6 H6C O4 4_546 0.85 2.43 3.193(5) 150
O7 H7B O3 4_546 0.85 2.58 3.417(5) 168
O7 H7C O8 2 0.85 2.31 3.092(5) 154
O8 H8A O2 6_565 0.85 2.16 2.790(4) 131
O8 H8B O1 . 0.85 2.14 2.710(5) 125
